data_7034450
loop_
_publ_author_name
'Komurasaki, Aina'
'Funasako, Yusuke'
'Mochida, Tomoyuki'

_publ_section_title
;
 Colorless organometallic ionic liquids from cationic ruthenium sandwich
 complexes: thermal properties, liquid properties, and crystal structures
 of [Ru(\h(5)-C5H5)(\h(6)-C6H5R)][X] (X = N(SO2CF3)2, N(SO2F)2, PF6).
;
_journal_issue 16
_journal_name_full 'Dalton transactions (Cambridge, England : 2003)'
_journal_page_first 7595
_journal_page_last 7605
_journal_paper_doi 10.1039/c5dt00723b
_journal_volume 44
_journal_year 2015
_chemical_formula_moiety 'C13 H15 O2 Ru, F6 P'
_chemical_formula_sum 'C13 H15 F6 O2 P Ru'
_chemical_formula_weight 449.29
_chemical_name_systematic
;
 ?
;
_space_group_IT_number 62
_symmetry_cell_setting orthorhombic
_symmetry_space_group_name_Hall '-P 2ac 2n'
_symmetry_space_group_name_H-M 'P n m a'
_atom_sites_solution_hydrogens geom
_atom_sites_solution_primary direct
_atom_sites_solution_secondary difmap
_audit_creation_method SHELXL-97
_audit_update_record
;
2014-07-12 deposited with the CCDC.
2015-03-17 downloaded from the CCDC.
;
_cell_angle_alpha 90.00
_cell_angle_beta 90.00
_cell_angle_gamma 90.00
_cell_formula_units_Z 4
_cell_length_a 12.742(4)
_cell_length_b 9.035(3)
_cell_length_c 13.613(4)
_cell_measurement_reflns_used 5752
_cell_measurement_temperature 293
_cell_measurement_theta_max 27.48
_cell_measurement_theta_min 2.71
_cell_volume 1567.2(9)
_computing_cell_refinement 'APEX2 (Bruker AXS, 2006)'
_computing_data_collection 'APEX2 (Bruker AXS, 2006)'
_computing_data_reduction 'SAINT (Bruker AXS, 2004)'
_computing_molecular_graphics 'XSHEL (Bruker AXS,2002)'
_computing_publication_material 'XCIF (Bruker AXS, 2001)'
_computing_structure_refinement 'SHELXL-97 (Sheldrick, 1997)'
_computing_structure_solution 'SHELXS-97 (Sheldrick, 1997)'
_diffrn_ambient_temperature 293
_diffrn_detector_area_resol_mean 8.333
_diffrn_measured_fraction_theta_full 0.998
_diffrn_measured_fraction_theta_max 0.998
_diffrn_measurement_device_type 'Bruker APEXII CCD area detector'
_diffrn_measurement_method 'phi and omega scans'
_diffrn_radiation_monochromator 'Bruker Helios multilayer confocal mirror'
_diffrn_radiation_source 'Bruker TXS fine-focus rotating anode'
_diffrn_radiation_type MoK\a
_diffrn_radiation_wavelength 0.71073
_diffrn_reflns_av_R_equivalents 0.0211
_diffrn_reflns_av_sigmaI/netI 0.0148
_diffrn_reflns_limit_h_max 16
_diffrn_reflns_limit_h_min -14
_diffrn_reflns_limit_k_max 11
_diffrn_reflns_limit_k_min -11
_diffrn_reflns_limit_l_max 12
_diffrn_reflns_limit_l_min -17
_diffrn_reflns_number 8253
_diffrn_reflns_theta_full 26.73
_diffrn_reflns_theta_max 26.73
_diffrn_reflns_theta_min 2.19
_exptl_absorpt_coefficient_mu 1.170
_exptl_absorpt_correction_T_max 0.9331
_exptl_absorpt_correction_T_min 0.4364
_exptl_absorpt_correction_type empirical
_exptl_absorpt_process_details
;
SADABS Sheldrick 1996
;
_exptl_crystal_colour colorless
_exptl_crystal_density_diffrn 1.904
_exptl_crystal_density_method 'not measured'
_exptl_crystal_description rod
_exptl_crystal_F_000 888
_exptl_crystal_size_max 0.85
_exptl_crystal_size_mid 0.18
_exptl_crystal_size_min 0.06
_refine_diff_density_max 0.450
_refine_diff_density_min -0.463
_refine_diff_density_rms 0.108
_refine_ls_extinction_method none
_refine_ls_goodness_of_fit_ref 1.083
_refine_ls_hydrogen_treatment constr
_refine_ls_matrix_type full
_refine_ls_number_parameters 203
_refine_ls_number_reflns 1775
_refine_ls_number_restraints 48
_refine_ls_restrained_S_all 1.091
_refine_ls_R_factor_all 0.0330
_refine_ls_R_factor_gt 0.0307
_refine_ls_shift/su_max 0.000
_refine_ls_shift/su_mean 0.000
_refine_ls_structure_factor_coef Fsqd
_refine_ls_weighting_details 'calc w=1/[\s^2^(Fo^2^)+(0.0381P)^2^+1.2937P] where P=(Fo^2^+2Fc^2^)/3'
_refine_ls_weighting_scheme calc
_refine_ls_wR_factor_gt 0.0786
_refine_ls_wR_factor_ref 0.0803
_reflns_number_gt 1614
_reflns_number_total 1775
_reflns_threshold_expression >2\s(I)
_cod_data_source_file c5dt00723b2.cif
_cod_data_source_block CpRuetherPF6_RT
_cod_depositor_comments
;
The following automatic conversions were performed:

'_symmetry_cell_setting' value 'Orthorhombic' changed to
'orthorhombic' according to
/usr/data/users/saulius/crontab/automatic-downloads/rss-feeds/RSC/lib/dictionaries/cif_core.dic
dictionary named 'cif_core.dic' version 2.4.2 from 2011-04-26.

Automatic conversion script
Id: cif_fix_values 3105 2015-03-04 15:46:00Z robertas 

 Adding full bibliography for 7034449--7034455.cif.
;
_cod_original_cell_volume 1567.3(9)
_cod_database_code 7034450

loop_
_symmetry_equiv_pos_as_xyz
'x, y, z'
'-x+1/2, -y, z+1/2'
'-x, y+1/2, -z'
'x+1/2, -y+1/2, -z+1/2'
'-x, -y, -z'
'x-1/2, y, -z-1/2'
'x, -y-1/2, z'
'-x-1/2, y-1/2, z-1/2'

loop_
_atom_site_label
_atom_site_type_symbol
_atom_site_fract_x
_atom_site_fract_y
_atom_site_fract_z
_atom_site_U_iso_or_equiv
_atom_site_adp_type
_atom_site_occupancy
_atom_site_symmetry_multiplicity
_atom_site_calc_flag
_atom_site_refinement_flags
_atom_site_disorder_group
C1 C 0.3657(7) 0.1712(9) 0.5089(5) 0.066(2) Uani 0.646(13) 1 d P 1
H1A H 0.3318 0.1091 0.5586 0.079 Uiso 0.646(13) 1 calc PR 1
C2 C 0.4248(5) 0.1161(14) 0.4258(5) 0.076(3) Uani 0.646(13) 1 d P 1
H2A H 0.4411 0.0131 0.4092 0.092 Uiso 0.646(13) 1 calc PR 1
C3 C 0.4590(7) 0.2500 0.3756(8) 0.078(4) Uani 0.646(13) 2 d SP 1
H3A H 0.5016 0.2500 0.3157 0.094 Uiso 0.646(13) 2 calc SPR 1
C4 C 0.1208(9) 0.2500 0.3888(10) 0.106(7) Uani 0.646(13) 2 d SPU 1
H4A H 0.0869 0.2500 0.4534 0.127 Uiso 1 2 calc SR 1
C5 C 0.1542(11) 0.1168(18) 0.3454(12) 0.129(9) Uani 0.646(13) 1 d PU 1
H5A H 0.1436 0.0224 0.3794 0.155 Uiso 0.646(13) 1 calc PR 1
C6 C 0.2094(12) 0.1219(12) 0.2631(12) 0.116(9) Uani 0.646(13) 1 d P 1
H6A H 0.2418 0.0306 0.2388 0.139 Uiso 0.646(13) 1 calc PR 1
C7 C 0.2382(16) 0.2500 0.2237(13) 0.083(7) Uani 0.646(13) 2 d SPU 1
F1 F -0.0788(7) 0.2500 0.7102(10) 0.141(5) Uani 0.646(13) 2 d SPD 1
F2 F 0.1590(6) 0.2500 0.6732(12) 0.164(5) Uani 0.646(13) 2 d SPD 1
F3 F 0.0298(8) 0.1294(9) 0.6062(5) 0.136(3) Uani 0.646(13) 1 d PD 1
F4 F 0.0497(8) 0.1137(10) 0.7630(8) 0.159(4) Uani 0.646(13) 1 d PD 1
C10 C 0.360(2) 0.2500 0.522(2) 0.092(9) Uani 0.354(13) 2 d SPU 2
H10A H 0.3228 0.2500 0.5851 0.111 Uiso 0.354(13) 2 calc SPR 2
C11 C 0.3974(12) 0.132(2) 0.4725(16) 0.089(5) Uani 0.354(13) 1 d PU 2
H11A H 0.3877 0.0293 0.4931 0.106 Uiso 0.354(13) 1 calc PR 2
C12 C 0.4528(13) 0.1744(19) 0.3912(17) 0.089(5) Uani 0.354(13) 1 d PU 2
H12A H 0.4911 0.1095 0.3461 0.106 Uiso 0.354(13) 1 calc PR 2
C13 C 0.1283(17) 0.1678(18) 0.3807(14) 0.059(4) Uani 0.354(13) 1 d P 2
H13A H 0.1043 0.1159 0.4398 0.071 Uiso 0.354(13) 1 calc PR 2
C14 C 0.182(2) 0.083(3) 0.3044(19) 0.072(5) Uani 0.354(13) 1 d P 2
H14A H 0.1929 -0.0247 0.3072 0.087 Uiso 0.354(13) 1 calc PR 2
C15 C 0.2274(14) 0.176(2) 0.2318(12) 0.063(7) Uani 0.354(13) 1 d PU 2
F5 F -0.060(2) 0.2500 0.649(2) 0.190(14) Uani 0.354(13) 2 d SPD 2
F6 F 0.1605(18) 0.2500 0.732(2) 0.227(16) Uani 0.354(13) 2 d SPD 2
F7 F 0.0147(18) 0.166(2) 0.7787(15) 0.215(10) Uani 0.354(13) 1 d PD 2
F8 F 0.0739(17) 0.1214(19) 0.6370(15) 0.227(11) Uani 0.354(13) 1 d PD 2
C8 C 0.3391(5) 0.2500 0.0813(5) 0.111(2) Uani 1 2 d S .
H8A H 0.4139 0.2679 0.0753 0.133 Uiso 0.50 1 calc PR .
H8B H 0.3206 0.1459 0.0835 0.133 Uiso 0.50 1 calc PR .
C9 C 0.2145(5) 0.2500 -0.0428(5) 0.103(2) Uani 1 2 d S .
H9A H 0.2562 0.2358 -0.1008 0.154 Uiso 0.50 1 calc PR .
H9B H 0.1498 0.2978 -0.0602 0.154 Uiso 0.50 1 calc PR .
H9C H 0.1997 0.1558 -0.0133 0.154 Uiso 0.50 1 calc PR .
O1 O 0.2821(5) 0.1536(7) 0.1444(4) 0.0935(18) Uani 0.50 1 d P .
O2 O 0.2725(5) 0.1567(7) 0.0276(4) 0.1002(18) Uani 0.50 1 d P .
P3 P 0.04444(10) 0.2500 0.69300(9) 0.0665(3) Uani 1 2 d S .
Ru1 Ru 0.29136(2) 0.2500 0.37612(2) 0.05111(14) Uani 1 2 d S .

loop_
_atom_site_aniso_label
_atom_site_aniso_U_11
_atom_site_aniso_U_22
_atom_site_aniso_U_33
_atom_site_aniso_U_23
_atom_site_aniso_U_13
_atom_site_aniso_U_12
C1 0.074(5) 0.068(6) 0.054(3) 0.005(3) -0.013(3) 0.018(4)
C2 0.060(5) 0.094(5) 0.075(5) -0.013(4) -0.021(4) 0.032(3)
C3 0.031(3) 0.130(13) 0.074(5) 0.000 -0.005(3) 0.000
C4 0.037(5) 0.21(2) 0.074(6) 0.000 0.002(4) 0.000
C5 0.084(15) 0.125(19) 0.18(2) 0.052(13) -0.063(14) -0.055(12)
C6 0.125(16) 0.050(7) 0.17(2) -0.007(7) -0.090(14) -0.013(6)
C7 0.058(8) 0.13(2) 0.061(5) 0.000 -0.015(5) 0.000
F1 0.069(4) 0.146(7) 0.208(12) 0.000 0.026(6) 0.000
F2 0.048(4) 0.213(11) 0.231(13) 0.000 0.018(6) 0.000
F3 0.186(7) 0.124(5) 0.098(3) -0.035(3) -0.003(4) -0.039(5)
F4 0.203(8) 0.125(5) 0.149(7) 0.071(5) -0.005(6) 0.048(5)
C10 0.069(11) 0.14(3) 0.065(10) 0.000 -0.018(8) 0.000
C11 0.060(7) 0.073(8) 0.134(14) -0.002(7) -0.038(8) 0.018(5)
C12 0.060(7) 0.073(8) 0.134(14) -0.002(7) -0.038(8) 0.018(5)
C13 0.050(7) 0.053(10) 0.075(8) -0.003(6) 0.000(5) -0.004(6)
C14 0.065(11) 0.058(10) 0.094(14) -0.007(10) -0.024(9) -0.011(8)
C15 0.045(6) 0.076(18) 0.069(10) -0.032(13) -0.005(6) -0.016(10)
F5 0.18(2) 0.146(15) 0.25(3) 0.000 -0.16(2) 0.000
F6 0.114(15) 0.31(3) 0.26(3) 0.000 -0.118(19) 0.000
F7 0.29(2) 0.188(16) 0.166(11) 0.103(11) 0.097(13) 0.097(13)
F8 0.255(19) 0.163(12) 0.26(2) -0.141(14) -0.097(15) 0.107(13)
C8 0.061(3) 0.181(8) 0.089(4) 0.000 0.010(3) 0.000
C9 0.103(5) 0.130(6) 0.076(4) 0.000 -0.022(3) 0.000
O1 0.126(5) 0.092(4) 0.062(3) -0.005(3) -0.005(3) 0.043(3)
O2 0.125(5) 0.106(4) 0.070(3) -0.012(3) -0.008(3) 0.032(4)
P3 0.0629(6) 0.0667(7) 0.0699(7) 0.000 -0.0080(5) 0.000
Ru1 0.03891(19) 0.0615(2) 0.0529(2) 0.000 -0.00570(11) 0.000

loop_
_atom_type_symbol
_atom_type_description
_atom_type_scat_dispersion_real
_atom_type_scat_dispersion_imag
_atom_type_scat_source
C C 0.0033 0.0016 'International Tables Vol C Tables 4.2.6.8 and 6.1.1.4'
H H 0.0000 0.0000 'International Tables Vol C Tables 4.2.6.8 and 6.1.1.4'
O O 0.0106 0.0060 'International Tables Vol C Tables 4.2.6.8 and 6.1.1.4'
F F 0.0171 0.0103 'International Tables Vol C Tables 4.2.6.8 and 6.1.1.4'
P P 0.1023 0.0942 'International Tables Vol C Tables 4.2.6.8 and 6.1.1.4'
Ru Ru -1.2594 0.8363 'International Tables Vol C Tables 4.2.6.8 and 6.1.1.4'

loop_
_geom_angle_atom_site_label_1
_geom_angle_atom_site_label_2
_geom_angle_atom_site_label_3
_geom_angle
_geom_angle_site_symmetry_1
_geom_angle_site_symmetry_3
C1 C1 C2 110.1(7) 7_565 .
C1 C1 Ru1 70.8(2) 7_565 .
C2 C1 Ru1 71.8(4) . .
C1 C1 H1A 124.9 7_565 .
C2 C1 H1A 124.9 . .
Ru1 C1 H1A 124.9 . .
C1 C2 C3 103.7(10) . .
C1 C2 Ru1 69.4(4) . .
C3 C2 Ru1 68.2(5) . .
C1 C2 H2A 128.1 . .
C3 C2 H2A 128.1 . .
Ru1 C2 H2A 128.1 . .
C2 C3 C2 112.4(11) 7_565 .
C2 C3 Ru1 72.5(4) 7_565 .
C2 C3 Ru1 72.5(4) . .
C2 C3 H3A 123.8 7_565 .
C2 C3 H3A 123.8 . .
Ru1 C3 H3A 123.8 . .
C5 C4 C5 117.7(16) 7_565 .
C5 C4 Ru1 70.4(7) 7_565 .
C5 C4 Ru1 70.4(7) . .
C5 C4 H4A 120.7 7_565 .
C5 C4 H4A 120.7 . .
Ru1 C4 H4A 120.7 . .
C6 C5 C4 119.1(13) . .
C6 C5 Ru1 73.5(7) . .
C4 C5 Ru1 71.8(8) . .
C6 C5 H5A 120.3 . .
C4 C5 H5A 120.3 . .
Ru1 C5 H5A 120.3 . .
C5 C6 C7 121.3(16) . .
C5 C6 Ru1 71.2(8) . .
C7 C6 Ru1 72.0(9) . .
C5 C6 H6A 118.7 . .
C7 C6 H6A 118.7 . .
Ru1 C6 H6A 118.7 . .
C6 C7 C6 121(2) 7_565 .
C6 C7 O1 83.5(9) 7_565 7_565
C6 C7 O1 154.5(16) . 7_565
C6 C7 O1 154.5(16) 7_565 .
C6 C7 O1 83.5(9) . .
O1 C7 O1 71.3(10) 7_565 .
C6 C7 Ru1 72.7(11) 7_565 .
C6 C7 Ru1 72.7(11) . .
O1 C7 Ru1 124.8(9) 7_565 .
O1 C7 Ru1 124.8(9) . .
C11 C10 C11 104(3) 7_565 .
C11 C10 Ru1 71.7(13) 7_565 .
C11 C10 Ru1 71.7(13) . .
C11 C10 H10A 127.5 7_565 .
C11 C10 H10A 127.5 . .
Ru1 C10 H10A 127.5 . .
C10 C11 C12 111.6(18) . .
C10 C11 Ru1 72.1(12) . .
C12 C11 Ru1 72.2(10) . .
C10 C11 H11A 124.2 . .
C12 C11 H11A 124.2 . .
Ru1 C11 H11A 124.2 . .
C11 C12 C12 106.2(10) . 7_565
C11 C12 Ru1 71.1(10) . .
C12 C12 Ru1 71.7(4) 7_565 .
C11 C12 H12A 126.8 . .
C12 C12 H12A 126.8 7_565 .
Ru1 C12 H12A 126.8 . .
C14 C13 C13 121.7(16) . 7_565
C14 C13 Ru1 73.4(17) . .
C13 C13 Ru1 70.3(4) 7_565 .
C14 C13 H13A 118.6 . .
C13 C13 H13A 118.6 7_565 .
Ru1 C13 H13A 118.6 . .
C15 C14 C13 112(2) . .
C15 C14 Ru1 70.0(14) . .
C13 C14 Ru1 68.5(16) . .
C15 C14 H14A 123.9 . .
C13 C14 H14A 123.9 . .
Ru1 C14 H14A 123.9 . .
C15 C15 C14 126.3(13) 7_565 .
C15 C15 Ru1 72.5(6) 7_565 .
C14 C15 Ru1 73.3(14) . .
P3 F7 F7 58.2(9) . 7_565
O2 C8 O1 68.8(4) 7_565 7_565
O2 C8 H8A 116.8 7_565 .
O1 C8 H8A 116.8 7_565 .
O2 C8 H8B 116.8 7_565 .
O1 C8 H8B 116.8 7_565 .
H8A C8 H8B 113.8 . .
O2 C9 H9A 109.5 7_565 .
O2 C9 H9B 109.5 7_565 .
H9A C9 H9B 109.5 . .
O2 C9 H9C 109.5 7_565 .
H9A C9 H9C 109.5 . .
H9B C9 H9C 109.5 . .
C7 O1 O1 54.4(5) . 7_565
F8 P3 F8 107.6(18) 7_565 .
F8 P3 F7 94.1(10) 7_565 7_565
F8 P3 F7 157.2(15) . 7_565
F8 P3 F7 157.2(15) 7_565 .
F8 P3 F7 94.1(10) . .
F7 P3 F7 63.6(18) 7_565 .
F8 P3 F5 91.2(9) 7_565 .
F8 P3 F5 91.2(9) . .
F7 P3 F5 95.2(12) 7_565 .
F7 P3 F5 95.2(12) . .
F8 P3 F2 69.3(9) 7_565 .
F8 P3 F2 69.3(9) . .
F7 P3 F2 113.9(9) 7_565 .
F7 P3 F2 113.9(9) . .
F5 P3 F2 145.4(14) . .
F8 P3 F4 71.0(9) 7_565 7_565
F8 P3 F4 161.9(9) . 7_565
F7 P3 F4 25.9(8) 7_565 7_565
F7 P3 F4 86.2(10) . 7_565
F5 P3 F4 106.8(9) . 7_565
F2 P3 F4 94.0(5) . 7_565
F8 P3 F4 161.9(9) 7_565 .
F8 P3 F4 71.0(9) . .
F7 P3 F4 86.2(10) 7_565 .
F7 P3 F4 25.9(8) . .
F5 P3 F4 106.8(9) . .
F2 P3 F4 94.0(5) . .
F4 P3 F4 104.4(8) 7_565 .
F8 P3 F6 86.1(10) 7_565 .
F8 P3 F6 86.1(10) . .
F7 P3 F6 88.7(8) 7_565 .
F7 P3 F6 88.7(8) . .
F5 P3 F6 175.4(17) . .
F2 P3 F6 30.0(12) . .
F4 P3 F6 75.8(9) 7_565 .
F4 P3 F6 75.8(9) . .
F8 P3 F1 109.6(9) 7_565 .
F8 P3 F1 109.6(9) . .
F7 P3 F1 67.7(9) 7_565 .
F7 P3 F1 67.7(9) . .
F5 P3 F1 32.6(12) . .
F2 P3 F1 178.0(7) . .
F4 P3 F1 87.3(4) 7_565 .
F4 P3 F1 87.3(4) . .
F6 P3 F1 152.0(13) . .
F8 P3 F3 100.8(9) 7_565 .
F8 P3 F3 25.8(8) . .
F7 P3 F3 156.2(8) 7_565 .
F7 P3 F3 101.8(10) . .
F5 P3 F3 66.2(9) . .
F2 P3 F3 88.9(5) . .
F4 P3 F3 169.6(6) 7_565 .
F4 P3 F3 85.4(4) . .
F6 P3 F3 110.7(8) . .
F1 P3 F3 89.6(4) . .
F8 P3 F3 25.8(8) 7_565 7_565
F8 P3 F3 100.8(9) . 7_565
F7 P3 F3 101.8(10) 7_565 7_565
F7 P3 F3 156.2(8) . 7_565
F5 P3 F3 66.2(9) . 7_565
F2 P3 F3 88.9(5) . 7_565
F4 P3 F3 85.4(4) 7_565 7_565
F4 P3 F3 169.6(6) . 7_565
F6 P3 F3 110.7(8) . 7_565
F1 P3 F3 89.6(4) . 7_565
F3 P3 F3 84.7(6) . 7_565
C3 Ru1 C1 64.2(4) . 7_565
C3 Ru1 C1 64.2(4) . .
C1 Ru1 C1 38.5(4) 7_565 .
C3 Ru1 C5 143.8(5) . .
C1 Ru1 C5 134.4(5) 7_565 .
C1 Ru1 C5 109.4(5) . .
C3 Ru1 C5 143.8(5) . 7_565
C1 Ru1 C5 109.4(5) 7_565 7_565
C1 Ru1 C5 134.4(5) . 7_565
C5 Ru1 C5 67.6(9) . 7_565
C3 Ru1 C11 51.5(6) . 7_565
C1 Ru1 C11 19.4(5) 7_565 7_565
C1 Ru1 C11 51.7(6) . 7_565
C5 Ru1 C11 153.6(7) . 7_565
C5 Ru1 C11 110.4(6) 7_565 7_565
C3 Ru1 C11 51.5(6) . .
C1 Ru1 C11 51.7(6) 7_565 .
C1 Ru1 C11 19.4(5) . .
C5 Ru1 C11 110.4(6) . .
C5 Ru1 C11 153.6(7) 7_565 .
C11 Ru1 C11 58.9(10) 7_565 .
C3 Ru1 C10 66.5(8) . .
C1 Ru1 C10 19.6(2) 7_565 .
C1 Ru1 C10 19.6(2) . .
C5 Ru1 C10 120.1(8) . .
C5 Ru1 C10 120.1(8) 7_565 .
C11 Ru1 C10 36.2(6) 7_565 .
C11 Ru1 C10 36.2(6) . .
C3 Ru1 C12 19.2(4) . 7_565
C1 Ru1 C12 53.4(6) 7_565 7_565
C1 Ru1 C12 67.0(7) . 7_565
C5 Ru1 C12 163.0(6) . 7_565
C5 Ru1 C12 127.4(7) 7_565 7_565
C11 Ru1 C12 36.7(7) 7_565 7_565
C11 Ru1 C12 60.4(8) . 7_565
C10 Ru1 C12 62.2(10) . 7_565
C3 Ru1 C12 19.2(4) . .
C1 Ru1 C12 67.0(7) 7_565 .
C1 Ru1 C12 53.4(6) . .
C5 Ru1 C12 127.4(7) . .
C5 Ru1 C12 163.0(6) 7_565 .
C11 Ru1 C12 60.4(8) 7_565 .
C11 Ru1 C12 36.7(7) . .
C10 Ru1 C12 62.2(10) . .
C12 Ru1 C12 36.6(9) 7_565 .
C3 Ru1 C4 175.7(5) . .
C1 Ru1 C4 111.8(4) 7_565 .
C1 Ru1 C4 111.8(4) . .
C5 Ru1 C4 37.8(5) . .
C5 Ru1 C4 37.8(5) 7_565 .
C11 Ru1 C4 125.1(6) 7_565 .
C11 Ru1 C4 125.1(6) . .
C10 Ru1 C4 109.2(9) . .
C12 Ru1 C4 159.1(5) 7_565 .
C12 Ru1 C4 159.1(5) . .
C3 Ru1 C7 107.9(6) . .
C1 Ru1 C7 158.6(3) 7_565 .
C1 Ru1 C7 158.6(3) . .
C5 Ru1 C7 64.2(6) . .
C5 Ru1 C7 64.2(6) 7_565 .
C11 Ru1 C7 140.4(7) 7_565 .
C11 Ru1 C7 140.4(7) . .
C10 Ru1 C7 174.4(10) . .
C12 Ru1 C7 112.5(8) 7_565 .
C12 Ru1 C7 112.5(8) . .
C4 Ru1 C7 76.5(7) . .

loop_
_geom_bond_atom_site_label_1
_geom_bond_atom_site_label_2
_geom_bond_distance
_geom_bond_site_symmetry_2
C1 C1 1.424(16) 7_565
C1 C2 1.447(10) .
C1 Ru1 2.161(7) .
C1 H1A 0.9800 .
C2 C3 1.456(12) .
C2 Ru1 2.193(7) .
C2 H2A 0.9800 .
C3 C2 1.456(12) 7_565
C3 Ru1 2.136(9) .
C3 H3A 0.9800 .
C4 C5 1.407(19) 7_565
C4 C5 1.407(19) .
C4 Ru1 2.180(12) .
C4 H4A 0.9800 .
C5 C6 1.32(2) .
C5 Ru1 2.163(12) .
C5 H5A 0.9800 .
C6 C7 1.328(16) .
C6 Ru1 2.191(13) .
C6 H6A 0.9800 .
C7 C6 1.328(16) 7_565
C7 O1 1.495(17) 7_565
C7 O1 1.495(17) .
C7 Ru1 2.183(18) .
F1 P3 1.588(8) .
F2 P3 1.485(7) .
F3 P3 1.618(7) .
F4 P3 1.559(8) .
C10 C11 1.35(3) 7_565
C10 C11 1.35(3) .
C10 Ru1 2.17(2) .
C10 H10A 0.9800 .
C11 C12 1.37(3) .
C11 Ru1 2.163(15) .
C11 H11A 0.9800 .
C12 C12 1.37(3) 7_565
C12 Ru1 2.177(16) .
C12 H12A 0.9800 .
C13 C14 1.46(3) .
C13 C13 1.49(3) 7_565
C13 Ru1 2.21(2) .
C13 H13A 0.9800 .
C14 C15 1.42(3) .
C14 Ru1 2.27(3) .
C14 H14A 0.9800 .
C15 C15 1.34(4) 7_565
C15 Ru1 2.231(15) .
F5 P3 1.455(18) .
F6 P3 1.569(18) .
F7 P3 1.444(19) .
F7 F7 1.52(4) 7_565
F8 P3 1.439(13) .
C8 O2 1.402(8) 7_565
C8 O1 1.423(8) 7_565
C8 H8A 0.9700 .
C8 H8B 0.9700 .
C9 O2 1.474(7) 7_565
C9 H9A 0.9600 .
C9 H9B 0.9600 .
C9 H9C 0.9600 .
O1 O1 1.742(13) 7_565
O2 O2 1.685(13) 7_565
P3 F8 1.439(13) 7_565
P3 F7 1.444(19) 7_565
P3 F4 1.559(8) 7_565
P3 F3 1.618(7) 7_565
Ru1 C1 2.161(7) 7_565
Ru1 C5 2.163(12) 7_565
Ru1 C11 2.163(15) 7_565
Ru1 C12 2.177(16) 7_565
